data_4311089
loop_
_publ_author_name
'Ye Gao'
'Brendan Twamley'
'Jeanne M. Shreeve'

_publ_section_title
;
 The First (Ferrocenylmethyl)imidazolium and (Ferrocenylmethyl)triazolium
 Room Temperature Ionic Liquids
;
_journal_name_full 'Inorganic Chemistry'
_journal_page_first 3406
_journal_page_last 3412
_journal_paper_doi 10.1021/ic049961v
_journal_volume 43
_journal_year 2004
_chemical_formula_sum 'C18 H24 Fe I2 N6 O'
_chemical_formula_weight 650.08
_chemical_name_common '[(Me-triazoliumCH2)2Fec][I]2 + H2O'
_chemical_name_systematic
;
   ?
;
_space_group_IT_number 2
_symmetry_cell_setting triclinic
_symmetry_space_group_name_Hall '-P 1'
_symmetry_space_group_name_H-M 'P -1'
_atom_sites_solution_hydrogens geom
_atom_sites_solution_primary direct
_atom_sites_solution_secondary difmap
_audit_creation_method SHELXL-97
_cell_angle_alpha 67.49(3)
_cell_angle_beta 77.62(3)
_cell_angle_gamma 69.99(3)
_cell_formula_units_Z 2
_cell_length_a 9.6962(19)
_cell_length_b 11.259(2)
_cell_length_c 11.964(2)
_cell_measurement_reflns_used 4286
_cell_measurement_temperature 84(2)
_cell_measurement_theta_max 29.72
_cell_measurement_theta_min 2.24
_cell_volume 1128.5(5)
_computing_cell_refinement 'Bruker SAINT+ v. 6.36a'
_computing_data_collection 'Bruker SMART v. 5.626'
_computing_data_reduction 'Bruker SAINT+ v. 6.36a'
_computing_molecular_graphics 'XP, Bruker SHELXTL v. 6.12'
_computing_publication_material 'XCIF, Bruker SHELXTL v. 6.12'
_computing_structure_refinement 'XL, Bruker SHELXTL v. 6.12'
_computing_structure_solution 'XS, Bruker SHELXTL v. 6.12'
_diffrn_ambient_temperature 84(2)
_diffrn_detector_area_resol_mean 8.3
_diffrn_measured_fraction_theta_full 0.987
_diffrn_measured_fraction_theta_max 0.987
_diffrn_measurement_device_type 'Bruker/Siemens SMART APEX'
_diffrn_measurement_method \w
_diffrn_radiation_monochromator graphite
_diffrn_radiation_source 'normal-focus sealed tube'
_diffrn_radiation_type MoK\a
_diffrn_radiation_wavelength 0.71073
_diffrn_reflns_av_R_equivalents 0.0365
_diffrn_reflns_av_sigmaI/netI 0.0757
_diffrn_reflns_limit_h_max 12
_diffrn_reflns_limit_h_min -12
_diffrn_reflns_limit_k_max 14
_diffrn_reflns_limit_k_min -14
_diffrn_reflns_limit_l_max 9
_diffrn_reflns_limit_l_min -15
_diffrn_reflns_number 9120
_diffrn_reflns_theta_full 27.50
_diffrn_reflns_theta_max 27.50
_diffrn_reflns_theta_min 1.85
_diffrn_standards_decay_% <0.01
_exptl_absorpt_coefficient_mu 3.424
_exptl_absorpt_correction_T_max 0.783
_exptl_absorpt_correction_T_min 0.424
_exptl_absorpt_correction_type multi-scan
_exptl_absorpt_process_details 'SADABS: SAINT+, 2001'
_exptl_crystal_colour yellow
_exptl_crystal_density_diffrn 1.913
_exptl_crystal_density_method 'not measured'
_exptl_crystal_description fragment
_exptl_crystal_F_000 628
_exptl_crystal_size_max 0.26
_exptl_crystal_size_mid 0.23
_exptl_crystal_size_min 0.07
_refine_diff_density_max 1.586
_refine_diff_density_min -1.461
_refine_diff_density_rms 0.190
_refine_ls_extinction_method none
_refine_ls_goodness_of_fit_ref 1.058
_refine_ls_hydrogen_treatment constr
_refine_ls_matrix_type full
_refine_ls_number_parameters 255
_refine_ls_number_reflns 5120
_refine_ls_number_restraints 36
_refine_ls_restrained_S_all 1.059
_refine_ls_R_factor_all 0.0776
_refine_ls_R_factor_gt 0.0514
_refine_ls_shift/su_max 0.000
_refine_ls_shift/su_mean 0.000
_refine_ls_structure_factor_coef Fsqd
_refine_ls_weighting_details 'calc w=1/[\s^2^(Fo^2^)+(0.0515P)^2^+0.0555P] where P=(Fo^2^+2Fc^2^)/3'
_refine_ls_weighting_scheme calc
_refine_ls_wR_factor_gt 0.1047
_refine_ls_wR_factor_ref 0.1123
_reflns_number_gt 3843
_reflns_number_total 5120
_reflns_threshold_expression >2sigma(I)
_cod_data_source_file ic049961vsi20040112_111734_1.cif
_cod_data_source_block bt560
_cod_depositor_comments
;
The following automatic conversions were performed:
'_symmetry_cell_setting' value 'Triclinic' changed to 'triclinic'
according to '/home/saulius/struct/CIF-dictionaries/cif_core.dic'
dictionary named 'cif_core.dic' version 2.4.1 from 2010-06-29.

Automatic conversion script
Id: cif_fix_enum 1527 2010-12-29 10:47:43Z saulius 
;
_cod_database_code 4311089

loop_
_symmetry_equiv_pos_as_xyz
'x, y, z'
'-x, -y, -z'

loop_
_atom_site_label
_atom_site_type_symbol
_atom_site_fract_x
_atom_site_fract_y
_atom_site_fract_z
_atom_site_U_iso_or_equiv
_atom_site_adp_type
_atom_site_occupancy
_atom_site_symmetry_multiplicity
_atom_site_calc_flag
_atom_site_refinement_flags
_atom_site_disorder_assembly
_atom_site_disorder_group
O1 O 0.8867(5) 0.1345(5) 0.1692(5) 0.0318(13) Uani 1 1 d . . .
H1A H 0.9018 0.1958 0.1870 0.050 Uiso 1 1 d . . .
H2A H 0.7932 0.1472 0.1804 0.050 Uiso 1 1 d . . .
C1 C 0.7720(7) 0.1475(6) 0.7084(6) 0.0141(13) Uani 1 1 d . . .
H1 H 0.8710 0.1252 0.6735 0.017 Uiso 1 1 calc R . .
C2 C 0.6472(7) 0.2257(6) 0.6442(6) 0.0159(14) Uani 1 1 d . . .
H2 H 0.6476 0.2672 0.5585 0.019 Uiso 1 1 calc R . .
C3 C 0.5206(7) 0.2322(6) 0.7295(6) 0.0158(14) Uani 1 1 d . . .
H3 H 0.4216 0.2772 0.7104 0.019 Uiso 1 1 calc R . .
C4 C 0.5667(7) 0.1596(6) 0.8487(6) 0.0147(13) Uani 1 1 d . . .
H4 H 0.5046 0.1482 0.9228 0.018 Uiso 1 1 calc R . .
C5 C 0.7233(6) 0.1073(6) 0.8361(6) 0.0123(13) Uani 1 1 d U . .
C6 C 0.8186(6) 0.0294(6) 0.9388(6) 0.0128(13) Uani 1 1 d U . .
H6A H 0.9193 0.0389 0.9110 0.015 Uiso 1 1 calc R . .
H6B H 0.7784 0.0663 1.0060 0.015 Uiso 1 1 calc R . .
N7 N 0.8256(5) -0.1129(5) 0.9833(5) 0.0129(11) Uani 1 1 d . . .
N8 N 0.8619(6) -0.1900(5) 1.0986(5) 0.0197(12) Uani 1 1 d . . .
C9 C 0.8583(7) -0.3102(6) 1.1081(6) 0.0166(14) Uani 1 1 d . . .
H9 H 0.8773 -0.3873 1.1792 0.020 Uiso 1 1 calc R . .
N10 N 0.8239(5) -0.3088(5) 1.0025(5) 0.0141(11) Uani 1 1 d . . .
C11 C 0.8040(6) -0.1827(6) 0.9259(6) 0.0134(13) Uani 1 1 d . . .
H11 H 0.7789 -0.1497 0.8448 0.016 Uiso 1 1 calc R . .
C12 C 0.8075(7) -0.4215(6) 0.9790(6) 0.0176(14) Uani 1 1 d . . .
H12A H 0.8273 -0.5020 1.0515 0.026 Uiso 1 1 calc R . .
H12B H 0.8776 -0.4379 0.9104 0.026 Uiso 1 1 calc R . .
H12C H 0.7068 -0.3999 0.9595 0.026 Uiso 1 1 calc R . .
C13 C 0.5606(7) 0.5075(6) 0.7446(6) 0.0196(15) Uani 1 1 d U . .
H13 H 0.4651 0.5578 0.7189 0.023 Uiso 1 1 calc R . .
C14 C 0.5950(8) 0.4330(6) 0.8657(7) 0.0208(15) Uani 1 1 d . . .
H14 H 0.5254 0.4244 0.9355 0.025 Uiso 1 1 calc R . .
C15 C 0.7503(8) 0.3731(6) 0.8666(6) 0.0187(14) Uani 1 1 d . . .
H15 H 0.8022 0.3186 0.9364 0.022 Uiso 1 1 calc R . .
C16 C 0.8133(7) 0.4098(6) 0.7440(6) 0.0166(14) Uani 1 1 d . . .
H16 H 0.9153 0.3835 0.7174 0.020 Uiso 1 1 calc R . .
C17 C 0.6974(7) 0.4930(6) 0.6671(6) 0.0148(13) Uani 1 1 d U . .
C18 C 0.7151(8) 0.5481(6) 0.5326(6) 0.0178(14) Uani 1 1 d U . .
H18A H 0.7963 0.4836 0.5012 0.021 Uiso 1 1 calc R . .
H18B H 0.6234 0.5602 0.5005 0.021 Uiso 1 1 calc R . .
N19 N 0.7477(6) 0.6782(5) 0.4897(5) 0.0137(11) Uani 1 1 d . . .
N20 N 0.8098(6) 0.7246(5) 0.3735(5) 0.0142(11) Uani 1 1 d . . .
C21 C 0.8149(7) 0.8434(7) 0.3629(6) 0.0176(14) Uani 1 1 d . . .
H21 H 0.8532 0.9022 0.2917 0.021 Uiso 1 1 calc R . .
N22 N 0.7577(5) 0.8714(5) 0.4680(5) 0.0138(11) Uani 1 1 d . . .
C23 C 0.7147(7) 0.7655(6) 0.5465(6) 0.0164(14) Uani 1 1 d . . .
H23 H 0.6694 0.7554 0.6270 0.020 Uiso 1 1 calc R . .
C24 C 0.7505(8) 0.9921(7) 0.4918(7) 0.0219(15) Uani 1 1 d U . .
H24A H 0.6853 0.9962 0.5659 0.033 Uiso 1 1 calc R . .
H24B H 0.7120 1.0720 0.4231 0.033 Uiso 1 1 calc R . .
H24C H 0.8495 0.9886 0.5023 0.033 Uiso 1 1 calc R . .
Fe1 Fe 0.66418(10) 0.30981(9) 0.76381(9) 0.0121(2) Uani 1 1 d . . .
I1 I 0.52072(5) 0.13913(4) 0.19939(4) 0.01784(13) Uani 1 1 d . . .
I2 I 0.06533(5) 0.68227(4) 0.66837(4) 0.01891(13) Uani 1 1 d . . .

loop_
_atom_site_aniso_label
_atom_site_aniso_U_11
_atom_site_aniso_U_22
_atom_site_aniso_U_33
_atom_site_aniso_U_23
_atom_site_aniso_U_13
_atom_site_aniso_U_12
O1 0.021(3) 0.043(3) 0.047(4) -0.031(3) 0.007(2) -0.017(2)
C1 0.024(3) 0.014(3) 0.010(3) -0.007(3) -0.001(3) -0.011(3)
C2 0.025(3) 0.010(3) 0.018(4) -0.004(3) -0.006(3) -0.009(3)
C3 0.021(3) 0.007(3) 0.016(4) 0.004(3) -0.008(3) -0.004(2)
C4 0.023(3) 0.011(3) 0.012(3) -0.002(3) -0.007(3) -0.006(3)
C5 0.0137(15) 0.0112(15) 0.0126(15) -0.0046(10) -0.0007(9) -0.0039(9)
C6 0.014(3) 0.010(3) 0.018(3) -0.003(2) -0.001(2) -0.009(2)
N7 0.017(3) 0.011(3) 0.012(3) -0.002(2) -0.003(2) -0.007(2)
N8 0.029(3) 0.011(3) 0.018(3) -0.001(2) -0.005(3) -0.007(2)
C9 0.024(3) 0.010(3) 0.012(3) 0.000(3) 0.002(3) -0.007(3)
N10 0.015(3) 0.005(2) 0.022(3) -0.005(2) -0.001(2) -0.003(2)
C11 0.017(3) 0.009(3) 0.017(4) -0.006(3) -0.001(3) -0.005(2)
C12 0.027(4) 0.008(3) 0.020(4) -0.004(3) -0.005(3) -0.007(3)
C13 0.026(3) 0.010(3) 0.021(3) -0.008(2) 0.005(3) -0.003(2)
C14 0.031(4) 0.014(3) 0.021(4) -0.010(3) 0.007(3) -0.011(3)
C15 0.035(4) 0.012(3) 0.015(4) -0.005(3) -0.003(3) -0.013(3)
C16 0.025(3) 0.009(3) 0.019(4) -0.004(3) 0.002(3) -0.011(3)
C17 0.022(3) 0.007(3) 0.019(3) -0.006(2) -0.002(2) -0.007(2)
C18 0.030(3) 0.009(3) 0.020(3) -0.006(2) -0.005(3) -0.010(2)
N19 0.021(3) 0.012(3) 0.011(3) -0.004(2) 0.001(2) -0.008(2)
N20 0.023(3) 0.007(3) 0.012(3) -0.001(2) -0.001(2) -0.007(2)
C21 0.015(3) 0.018(3) 0.018(4) -0.009(3) 0.003(3) -0.003(3)
N22 0.018(3) 0.010(3) 0.017(3) -0.004(2) -0.002(2) -0.008(2)
C23 0.023(3) 0.011(3) 0.015(4) -0.006(3) 0.005(3) -0.008(3)
C24 0.036(3) 0.015(3) 0.022(3) -0.009(3) 0.000(3) -0.015(2)
Fe1 0.0190(5) 0.0062(4) 0.0120(5) -0.0026(4) 0.0002(4) -0.0063(3)
I1 0.0190(2) 0.0174(2) 0.0183(3) -0.00758(19) -0.00069(18) -0.00568(17)
I2 0.0283(2) 0.0112(2) 0.0178(3) -0.00394(18) -0.00125(19) -0.00802(18)

loop_
_atom_type_symbol
_atom_type_description
_atom_type_scat_dispersion_real
_atom_type_scat_dispersion_imag
_atom_type_scat_source
C C 0.0033 0.0016 'International Tables Vol C Tables 4.2.6.8 and 6.1.1.4'
H H 0.0000 0.0000 'International Tables Vol C Tables 4.2.6.8 and 6.1.1.4'
N N 0.0061 0.0033 'International Tables Vol C Tables 4.2.6.8 and 6.1.1.4'
Fe Fe 0.3463 0.8444 'International Tables Vol C Tables 4.2.6.8 and 6.1.1.4'
I I -0.4742 1.8119 'International Tables Vol C Tables 4.2.6.8 and 6.1.1.4'
O O 0.0106 0.0060 'International Tables Vol C Tables 4.2.6.8 and 6.1.1.4'

loop_
_geom_angle_atom_site_label_1
_geom_angle_atom_site_label_2
_geom_angle_atom_site_label_3
_geom_angle
_geom_angle_site_symmetry_1
_geom_angle_site_symmetry_3
_geom_angle_publ_flag
H1A O1 H2A 106.0 . . ?
C2 C1 C5 108.0(6) . . ?
C2 C1 Fe1 70.1(4) . . ?
C5 C1 Fe1 68.3(3) . . ?
C2 C1 H1 126.0 . . ?
C5 C1 H1 126.0 . . ?
Fe1 C1 H1 127.2 . . ?
C1 C2 C3 108.3(6) . . ?
C1 C2 Fe1 69.7(3) . . ?
C3 C2 Fe1 69.9(4) . . ?
C1 C2 H2 125.9 . . ?
C3 C2 H2 125.9 . . ?
Fe1 C2 H2 126.1 . . ?
C2 C3 C4 108.6(5) . . ?
C2 C3 Fe1 69.7(4) . . ?
C4 C3 Fe1 68.9(4) . . ?
C2 C3 H3 125.7 . . ?
C4 C3 H3 125.7 . . ?
Fe1 C3 H3 127.2 . . ?
C5 C4 C3 107.3(6) . . ?
C5 C4 Fe1 68.8(4) . . ?
C3 C4 Fe1 70.3(4) . . ?
C5 C4 H4 126.3 . . ?
C3 C4 H4 126.3 . . ?
Fe1 C4 H4 126.1 . . ?
C4 C5 C1 107.8(5) . . ?
C4 C5 C6 125.4(6) . . ?
C1 C5 C6 126.8(5) . . ?
C4 C5 Fe1 70.1(4) . . ?
C1 C5 Fe1 70.3(4) . . ?
C6 C5 Fe1 123.2(4) . . ?
N7 C6 C5 110.9(5) . . ?
N7 C6 H6A 109.5 . . ?
C5 C6 H6A 109.5 . . ?
N7 C6 H6B 109.5 . . ?
C5 C6 H6B 109.5 . . ?
H6A C6 H6B 108.0 . . ?
C11 N7 N8 112.0(5) . . ?
C11 N7 C6 128.8(5) . . ?
N8 N7 C6 119.1(5) . . ?
C9 N8 N7 103.2(5) . . ?
N8 C9 N10 111.2(6) . . ?
N8 C9 H9 124.4 . . ?
N10 C9 H9 124.4 . . ?
C11 N10 C9 106.1(5) . . ?
C11 N10 C12 126.8(6) . . ?
C9 N10 C12 127.1(5) . . ?
N7 C11 N10 107.4(6) . . ?
N7 C11 H11 126.3 . . ?
N10 C11 H11 126.3 . . ?
N10 C12 H12A 109.5 . . ?
N10 C12 H12B 109.5 . . ?
H12A C12 H12B 109.5 . . ?
N10 C12 H12C 109.5 . . ?
H12A C12 H12C 109.5 . . ?
H12B C12 H12C 109.5 . . ?
C14 C13 C17 107.4(6) . . ?
C14 C13 Fe1 69.6(4) . . ?
C17 C13 Fe1 69.1(3) . . ?
C14 C13 H13 126.3 . . ?
C17 C13 H13 126.3 . . ?
Fe1 C13 H13 126.6 . . ?
C13 C14 C15 109.3(6) . . ?
C13 C14 Fe1 70.0(4) . . ?
C15 C14 Fe1 70.3(4) . . ?
C13 C14 H14 125.4 . . ?
C15 C14 H14 125.4 . . ?
Fe1 C14 H14 126.0 . . ?
C16 C15 C14 107.4(6) . . ?
C16 C15 Fe1 69.2(4) . . ?
C14 C15 Fe1 69.1(4) . . ?
C16 C15 H15 126.3 . . ?
C14 C15 H15 126.3 . . ?
Fe1 C15 H15 127.0 . . ?
C15 C16 C17 108.5(6) . . ?
C15 C16 Fe1 70.3(4) . . ?
C17 C16 Fe1 69.4(4) . . ?
C15 C16 H16 125.7 . . ?
C17 C16 H16 125.7 . . ?
Fe1 C16 H16 126.2 . . ?
C16 C17 C13 107.3(6) . . ?
C16 C17 C18 125.9(6) . . ?
C13 C17 C18 126.7(6) . . ?
C16 C17 Fe1 69.6(4) . . ?
C13 C17 Fe1 69.6(4) . . ?
C18 C17 Fe1 123.9(4) . . ?
N19 C18 C17 111.1(5) . . ?
N19 C18 H18A 109.4 . . ?
C17 C18 H18A 109.4 . . ?
N19 C18 H18B 109.4 . . ?
C17 C18 H18B 109.4 . . ?
H18A C18 H18B 108.0 . . ?
C23 N19 N20 112.4(5) . . ?
C23 N19 C18 128.3(6) . . ?
N20 N19 C18 119.1(5) . . ?
C21 N20 N19 103.6(5) . . ?
N20 C21 N22 111.0(6) . . ?
N20 C21 H21 124.5 . . ?
N22 C21 H21 124.5 . . ?
C23 N22 C21 106.9(5) . . ?
C23 N22 C24 126.5(6) . . ?
C21 N22 C24 126.5(6) . . ?
N19 C23 N22 106.2(6) . . ?
N19 C23 H23 126.9 . . ?
N22 C23 H23 126.9 . . ?
N22 C24 H24A 109.5 . . ?
N22 C24 H24B 109.5 . . ?
H24A C24 H24B 109.5 . . ?
N22 C24 H24C 109.5 . . ?
H24A C24 H24C 109.5 . . ?
H24B C24 H24C 109.5 . . ?
C5 Fe1 C4 41.1(2) . . ?
C5 Fe1 C17 155.6(3) . . ?
C4 Fe1 C17 162.5(2) . . ?
C5 Fe1 C14 123.5(3) . . ?
C4 Fe1 C14 106.4(3) . . ?
C17 Fe1 C14 68.7(3) . . ?
C5 Fe1 C16 119.5(2) . . ?
C4 Fe1 C16 154.5(3) . . ?
C17 Fe1 C16 41.0(2) . . ?
C14 Fe1 C16 68.3(3) . . ?
C5 Fe1 C13 160.7(3) . . ?
C4 Fe1 C13 124.2(3) . . ?
C17 Fe1 C13 41.4(3) . . ?
C14 Fe1 C13 40.5(3) . . ?
C16 Fe1 C13 69.0(3) . . ?
C5 Fe1 C1 41.4(2) . . ?
C4 Fe1 C1 69.0(3) . . ?
C17 Fe1 C1 120.9(3) . . ?
C14 Fe1 C1 161.5(3) . . ?
C16 Fe1 C1 107.6(3) . . ?
C13 Fe1 C1 156.8(3) . . ?
C5 Fe1 C2 68.8(3) . . ?
C4 Fe1 C2 68.7(3) . . ?
C17 Fe1 C2 108.6(3) . . ?
C14 Fe1 C2 156.6(3) . . ?
C16 Fe1 C2 125.9(3) . . ?
C13 Fe1 C2 122.1(3) . . ?
C1 Fe1 C2 40.1(2) . . ?
C5 Fe1 C3 68.6(2) . . ?
C4 Fe1 C3 40.8(2) . . ?
C17 Fe1 C3 126.2(3) . . ?
C14 Fe1 C3 121.1(3) . . ?
C16 Fe1 C3 163.3(3) . . ?
C13 Fe1 C3 108.4(3) . . ?
C1 Fe1 C3 67.8(2) . . ?
C2 Fe1 C3 40.4(3) . . ?
C5 Fe1 C15 105.7(3) . . ?
C4 Fe1 C15 119.2(3) . . ?
C17 Fe1 C15 68.8(3) . . ?
C14 Fe1 C15 40.7(3) . . ?
C16 Fe1 C15 40.6(3) . . ?
C13 Fe1 C15 68.6(3) . . ?
C1 Fe1 C15 124.7(3) . . ?
C2 Fe1 C15 162.0(3) . . ?
C3 Fe1 C15 155.3(3) . . ?

loop_
_geom_bond_atom_site_label_1
_geom_bond_atom_site_label_2
_geom_bond_distance
_geom_bond_site_symmetry_2
_geom_bond_publ_flag
O1 H1A 0.8588 . ?
O1 H2A 0.8572 . ?
C1 C2 1.408(9) . ?
C1 C5 1.439(9) . ?
C1 Fe1 2.049(6) . ?
C1 H1 0.9500 . ?
C2 C3 1.418(9) . ?
C2 Fe1 2.054(6) . ?
C2 H2 0.9500 . ?
C3 C4 1.426(9) . ?
C3 Fe1 2.055(6) . ?
C3 H3 0.9500 . ?
C4 C5 1.426(8) . ?
C4 Fe1 2.038(7) . ?
C4 H4 0.9500 . ?
C5 C6 1.498(8) . ?
C5 Fe1 2.021(6) . ?
C6 N7 1.464(7) . ?
C6 H6A 0.9900 . ?
C6 H6B 0.9900 . ?
N7 C11 1.312(8) . ?
N7 N8 1.364(8) . ?
N8 C9 1.326(8) . ?
C9 N10 1.369(8) . ?
C9 H9 0.9500 . ?
N10 C11 1.336(8) . ?
N10 C12 1.463(7) . ?
C11 H11 0.9500 . ?
C12 H12A 0.9800 . ?
C12 H12B 0.9800 . ?
C12 H12C 0.9800 . ?
C13 C14 1.414(10) . ?
C13 C17 1.444(9) . ?
C13 Fe1 2.047(6) . ?
C13 H13 0.9500 . ?
C14 C15 1.425(9) . ?
C14 Fe1 2.042(6) . ?
C14 H14 0.9500 . ?
C15 C16 1.422(9) . ?
C15 Fe1 2.058(6) . ?
C15 H15 0.9500 . ?
C16 C17 1.432(9) . ?
C16 Fe1 2.044(6) . ?
C16 H16 0.9500 . ?
C17 C18 1.481(9) . ?
C17 Fe1 2.041(6) . ?
C18 N19 1.478(8) . ?
C18 H18A 0.9900 . ?
C18 H18B 0.9900 . ?
N19 C23 1.316(8) . ?
N19 N20 1.367(7) . ?
N20 C21 1.311(8) . ?
C21 N22 1.369(8) . ?
C21 H21 0.9500 . ?
N22 C23 1.339(8) . ?
N22 C24 1.468(8) . ?
C23 H23 0.9500 . ?
C24 H24A 0.9800 . ?
C24 H24B 0.9800 . ?
C24 H24C 0.9800 . ?

loop_
_geom_hbond_atom_site_label_D
_geom_hbond_atom_site_label_H
_geom_hbond_atom_site_label_A
_geom_hbond_distance_DH
_geom_hbond_distance_HA
_geom_hbond_distance_DA
_geom_hbond_angle_DHA
_geom_hbond_site_symmetry_A
O1 H1A I2 0.86 2.71 3.516(5) 157.2 2_666
O1 H2A I1 0.86 2.63 3.474(5) 167.2 .
